data_7044550
loop_
_publ_author_name
'Siegmund, Daniel'
'Lorenz, Nicole'
'Gothe, Yvonne'
'Spies, Christian'
'Geissler, Bastian'
'Prochnow, Pascal'
'Nuernberger, Patrick'
'Bandow, Julia E.'
'Metzler-Nolte, Nils'

_publ_section_title
;
 Benzannulated Re(i)--NHC complexes: synthesis, photophysical properties
 and antimicrobial activity
;
_journal_name_full 'Dalton Trans.'
_journal_paper_doi 10.1039/C7DT02874A
_journal_year 2017
_chemical_formula_sum 'C21 H18 Br N2 O4 Re'
_chemical_formula_weight 628.48
_space_group_crystal_system monoclinic
_space_group_IT_number 14
_space_group_name_Hall '-P 2ybc'
_space_group_name_H-M_alt 'P 1 21/c 1'
_symmetry_space_group_name_Hall '-P 2ybc'
_symmetry_space_group_name_H-M 'P 1 21/c 1'
_atom_sites_solution_hydrogens geom
_audit_creation_method SHELXL-2017/1
_audit_update_record
;
2017-09-29 deposited with the CCDC.
2017-10-12 downloaded from the CCDC.
;
_cell_angle_alpha 90
_cell_angle_beta 91.732(2)
_cell_angle_gamma 90
_cell_formula_units_Z 4
_cell_length_a 15.8757(5)
_cell_length_b 19.1959(5)
_cell_length_c 7.0599(2)
_cell_measurement_reflns_used 4925
_cell_measurement_temperature 173(2)
_cell_measurement_theta_max 27.496
_cell_measurement_theta_min 3.076
_cell_volume 2150.51(11)
_computing_cell_refinement
;
CrysAlisPro, Agilent Technologies,
Version 1.171.36.24 (release 03-12-2012 CrysAlis171 .NET)
(compiled Dec  3 2012,18:21:49)
;
_computing_data_collection
;
CrysAlisPro, Agilent Technologies,
Version 1.171.36.24 (release 03-12-2012 CrysAlis171 .NET)
(compiled Dec  3 2012,18:21:49)
;
_computing_data_reduction
;
CrysAlisPro, Agilent Technologies,
Version 1.171.36.24 (release 03-12-2012 CrysAlis171 .NET)
(compiled Dec  3 2012,18:21:49)
;
_computing_molecular_graphics 'ORTEP-3 (Farrugia, 2012)'
_computing_publication_material 'CIFTAB (Sheldrick)'
_computing_structure_refinement 'SHELXL-2017/1 (Sheldrick, 2017)'
_computing_structure_solution 'SHELXS (Sheldrick)'
_diffrn_ambient_temperature 173(2)
_diffrn_measured_fraction_theta_full 0.996
_diffrn_measured_fraction_theta_max 0.997
_diffrn_measurement_device_type 'Oxford Xcalibur2'
_diffrn_radiation_type MoK\a
_diffrn_radiation_wavelength 0.71073
_diffrn_reflns_av_R_equivalents 0.0241
_diffrn_reflns_av_unetI/netI 0.0174
_diffrn_reflns_Laue_measured_fraction_full 0.996
_diffrn_reflns_Laue_measured_fraction_max 0.997
_diffrn_reflns_limit_h_max 20
_diffrn_reflns_limit_h_min -20
_diffrn_reflns_limit_k_max 24
_diffrn_reflns_limit_k_min -24
_diffrn_reflns_limit_l_max 6
_diffrn_reflns_limit_l_min -9
_diffrn_reflns_number 21527
_diffrn_reflns_point_group_measured_fraction_full 0.996
_diffrn_reflns_point_group_measured_fraction_max 0.997
_diffrn_reflns_theta_full 25.000
_diffrn_reflns_theta_max 27.496
_diffrn_reflns_theta_min 3.076
_exptl_absorpt_coefficient_mu 7.537
_exptl_absorpt_correction_T_max 1.00000
_exptl_absorpt_correction_T_min 0.72052
_exptl_absorpt_correction_type multi-scan
_exptl_absorpt_process_details
;
CrysAlisPro, Agilent Technologies,
Version 1.171.36.24 (release 03-12-2012 CrysAlis171 .NET)
(compiled Dec  3 2012,18:21:49)
Empirical absorption correction using spherical harmonics,
 implemented in SCALE3 ABSPACK scaling algorithm.
;
_exptl_crystal_colour colorless
_exptl_crystal_density_diffrn 1.941
_exptl_crystal_description needle
_exptl_crystal_F_000 1200
_exptl_crystal_size_max 0.150
_exptl_crystal_size_mid 0.125
_exptl_crystal_size_min 0.100
_refine_diff_density_max 1.072
_refine_diff_density_min -0.406
_refine_diff_density_rms 0.096
_refine_ls_extinction_method none
_refine_ls_goodness_of_fit_ref 1.161
_refine_ls_hydrogen_treatment constr
_refine_ls_matrix_type full
_refine_ls_number_parameters 263
_refine_ls_number_reflns 4925
_refine_ls_number_restraints 0
_refine_ls_restrained_S_all 1.161
_refine_ls_R_factor_all 0.0233
_refine_ls_R_factor_gt 0.0209
_refine_ls_shift/su_max 0.002
_refine_ls_shift/su_mean 0.000
_refine_ls_structure_factor_coef Fsqd
_refine_ls_weighting_details 'w=1/[\s^2^(Fo^2^)+(0.0230P)^2^+2.1102P] where P=(Fo^2^+2Fc^2^)/3'
_refine_ls_weighting_scheme calc
_refine_ls_wR_factor_gt 0.0501
_refine_ls_wR_factor_ref 0.0514
_reflns_Friedel_coverage 0.000
_reflns_number_gt 4628
_reflns_number_total 4925
_reflns_threshold_expression 'I > 2\s(I)'
_cod_data_source_file c7dt02874a2.cif
_cod_data_source_block 3c
_cod_database_code 7044550
_shelx_shelxl_version_number 2017/1
_shelx_space_group_comment
;
The symmetry employed for this shelxl refinement is uniquely defined
by the following loop, which should always be used as a source of
symmetry information in preference to the above space-group names.
They are only intended as comments.
;
_shelx_estimated_absorpt_t_min 0.398
_shelx_estimated_absorpt_t_max 0.519

loop_
_space_group_symop_operation_xyz
'x, y, z'
'-x, y+1/2, -z+1/2'
'-x, -y, -z'
'x, -y-1/2, z-1/2'

loop_
_atom_site_label
_atom_site_type_symbol
_atom_site_fract_x
_atom_site_fract_y
_atom_site_fract_z
_atom_site_U_iso_or_equiv
_atom_site_adp_type
_atom_site_occupancy
_atom_site_site_symmetry_order
_atom_site_calc_flag
_atom_site_refinement_flags_posn
_atom_site_refinement_flags_adp
Re1 Re 0.15255(2) -0.10912(2) 0.79417(2) 0.02174(5) Uani 1 1 d . .
Br1 Br 0.08040(2) -0.07630(2) 1.11409(4) 0.02743(7) Uani 1 1 d . .
O1 O 0.31436(16) -0.14292(18) 1.0400(4) 0.0544(7) Uani 1 1 d . .
O3 O 0.07995(18) -0.25706(13) 0.8642(4) 0.0493(7) Uani 1 1 d . .
O2 O 0.24639(18) -0.15655(15) 0.4456(4) 0.0487(7) Uani 1 1 d . .
O4 O -0.01625(17) -0.08055(16) 0.5644(4) 0.0491(7) Uani 1 1 d . .
N1 N 0.12601(16) 0.04998(13) 0.8315(4) 0.0251(5) Uani 1 1 d . .
H1 H 0.073604 0.040359 0.859166 0.030 Uiso 1 1 calc R U
N2 N 0.25443(15) 0.03776(12) 0.7455(3) 0.0214(5) Uani 1 1 d . .
C1 C 0.2560(2) -0.12989(18) 0.9513(5) 0.0315(7) Uani 1 1 d . .
C3 C 0.1091(2) -0.20413(16) 0.8359(5) 0.0300(7) Uani 1 1 d . .
C2 C 0.2099(2) -0.13742(18) 0.5730(5) 0.0333(7) Uani 1 1 d . .
C4 C 0.0447(2) -0.08878(17) 0.6446(5) 0.0290(6) Uani 1 1 d . .
C5 C 0.18309(18) 0.00153(15) 0.7828(4) 0.0226(6) Uani 1 1 d . .
C6 C 0.15956(19) 0.11652(15) 0.8328(4) 0.0239(6) Uani 1 1 d . .
C7 C 0.1243(2) 0.18055(17) 0.8800(5) 0.0314(7) Uani 1 1 d . .
H7 H 0.066990 0.184718 0.913085 0.038 Uiso 1 1 calc R U
C8 C 0.1772(2) 0.23742(17) 0.8761(5) 0.0344(7) Uani 1 1 d . .
H8 H 0.156271 0.282055 0.908845 0.041 Uiso 1 1 calc R U
C9 C 0.2611(2) 0.23051(17) 0.8247(5) 0.0336(7) Uani 1 1 d . .
H9 H 0.295858 0.270808 0.825009 0.040 Uiso 1 1 calc R U
C10 C 0.2956(2) 0.16744(16) 0.7734(4) 0.0274(6) Uani 1 1 d . .
H10 H 0.352551 0.163759 0.737013 0.033 Uiso 1 1 calc R U
C11 C 0.24258(19) 0.10918(14) 0.7777(4) 0.0220(6) Uani 1 1 d . .
C12 C 0.33328(18) 0.00546(16) 0.6821(4) 0.0263(6) Uani 1 1 d . .
H12A H 0.319709 -0.039503 0.619671 0.032 Uiso 1 1 calc R U
H12B H 0.370292 -0.004401 0.794292 0.032 Uiso 1 1 calc R U
C13 C 0.38035(18) 0.05089(15) 0.5462(4) 0.0225(6) Uani 1 1 d . .
C14 C 0.3421(2) 0.06948(16) 0.3713(4) 0.0275(6) Uani 1 1 d . .
C15 C 0.2578(2) 0.0414(2) 0.3074(5) 0.0441(9) Uani 1 1 d . .
H15A H 0.236600 0.009917 0.404423 0.066 Uiso 1 1 calc R U
H15B H 0.218151 0.080019 0.287702 0.066 Uiso 1 1 calc R U
H15C H 0.263476 0.015776 0.188349 0.066 Uiso 1 1 calc R U
C16 C 0.3841(2) 0.11569(17) 0.2538(5) 0.0342(8) Uani 1 1 d . .
H16 H 0.358662 0.128211 0.135081 0.041 Uiso 1 1 calc R U
C17 C 0.4616(2) 0.14368(17) 0.3054(5) 0.0371(8) Uani 1 1 d . .
C18 C 0.5027(3) 0.1976(2) 0.1809(7) 0.0632(14) Uani 1 1 d . .
H18A H 0.557020 0.211626 0.238851 0.095 Uiso 1 1 calc R U
H18B H 0.511799 0.177635 0.055470 0.095 Uiso 1 1 calc R U
H18C H 0.465951 0.238459 0.168166 0.095 Uiso 1 1 calc R U
C19 C 0.5006(2) 0.12234(16) 0.4748(5) 0.0340(8) Uani 1 1 d . .
H19 H 0.555068 0.139722 0.508621 0.041 Uiso 1 1 calc R U
C20 C 0.46120(18) 0.07573(15) 0.5962(4) 0.0248(6) Uani 1 1 d . .
C21 C 0.5052(2) 0.05613(19) 0.7809(5) 0.0364(8) Uani 1 1 d . .
H21A H 0.559070 0.080942 0.792796 0.055 Uiso 1 1 calc R U
H21B H 0.515493 0.005797 0.783242 0.055 Uiso 1 1 calc R U
H21C H 0.469695 0.068929 0.886526 0.055 Uiso 1 1 calc R U

loop_
_atom_site_aniso_label
_atom_site_aniso_U_11
_atom_site_aniso_U_22
_atom_site_aniso_U_33
_atom_site_aniso_U_23
_atom_site_aniso_U_13
_atom_site_aniso_U_12
Re1 0.01938(7) 0.02139(7) 0.02443(7) -0.00065(4) 0.00025(4) -0.00243(4)
Br1 0.02220(15) 0.03251(16) 0.02786(15) 0.00388(12) 0.00540(11) 0.00077(11)
O1 0.0282(14) 0.083(2) 0.0514(16) -0.0019(15) -0.0097(12) 0.0097(14)
O3 0.0573(18) 0.0267(13) 0.0636(18) 0.0048(12) -0.0013(14) -0.0087(12)
O2 0.0513(17) 0.0578(17) 0.0377(14) -0.0126(12) 0.0113(12) -0.0044(13)
O4 0.0380(15) 0.0630(18) 0.0456(15) 0.0019(14) -0.0129(12) 0.0025(13)
N1 0.0190(12) 0.0240(12) 0.0327(13) -0.0012(10) 0.0053(10) -0.0028(10)
N2 0.0185(12) 0.0215(11) 0.0242(12) 0.0019(9) 0.0020(9) -0.0024(9)
C1 0.0253(16) 0.0361(17) 0.0332(16) -0.0013(14) 0.0030(13) 0.0008(13)
C3 0.0286(16) 0.0273(15) 0.0341(16) 0.0018(13) -0.0022(13) 0.0012(13)
C2 0.0318(17) 0.0307(16) 0.0374(17) -0.0044(14) 0.0010(14) -0.0058(14)
C4 0.0284(16) 0.0283(15) 0.0300(16) 0.0018(12) -0.0032(13) -0.0021(13)
C5 0.0182(13) 0.0263(14) 0.0233(13) 0.0014(11) 0.0022(10) -0.0019(11)
C6 0.0236(15) 0.0242(14) 0.0239(14) 0.0011(11) 0.0002(11) -0.0048(11)
C7 0.0288(16) 0.0296(16) 0.0361(17) -0.0021(13) 0.0051(13) 0.0028(13)
C8 0.0420(19) 0.0243(15) 0.0372(17) -0.0035(13) 0.0066(14) 0.0004(14)
C9 0.0407(19) 0.0241(15) 0.0360(17) 0.0006(13) 0.0027(14) -0.0089(14)
C10 0.0245(15) 0.0278(15) 0.0302(15) 0.0021(12) 0.0034(12) -0.0045(12)
C11 0.0226(14) 0.0239(14) 0.0193(13) 0.0013(10) 0.0006(11) -0.0014(11)
C12 0.0197(14) 0.0273(15) 0.0322(15) 0.0030(12) 0.0042(11) 0.0012(11)
C13 0.0185(14) 0.0232(13) 0.0260(14) 0.0004(11) 0.0039(11) 0.0022(11)
C14 0.0261(15) 0.0300(16) 0.0268(15) -0.0012(12) 0.0048(12) 0.0071(12)
C15 0.036(2) 0.062(2) 0.0334(18) -0.0009(17) -0.0114(15) 0.0029(17)
C16 0.047(2) 0.0314(17) 0.0252(15) 0.0041(12) 0.0107(14) 0.0159(14)
C17 0.048(2) 0.0219(15) 0.0425(19) 0.0031(13) 0.0252(16) 0.0085(14)
C18 0.087(4) 0.032(2) 0.073(3) 0.011(2) 0.046(3) -0.001(2)
C19 0.0259(16) 0.0223(15) 0.055(2) -0.0092(14) 0.0186(15) -0.0038(12)
C20 0.0196(14) 0.0237(14) 0.0313(15) -0.0044(12) 0.0054(11) 0.0015(11)
C21 0.0238(16) 0.0436(19) 0.0415(19) -0.0090(15) -0.0055(14) 0.0037(14)

loop_
_atom_type_symbol
_atom_type_description
_atom_type_scat_dispersion_real
_atom_type_scat_dispersion_imag
_atom_type_scat_source
C C 0.0033 0.0016 'International Tables Vol C Tables 4.2.6.8 and 6.1.1.4'
H H 0.0000 0.0000 'International Tables Vol C Tables 4.2.6.8 and 6.1.1.4'
Br Br -0.2901 2.4595 'International Tables Vol C Tables 4.2.6.8 and 6.1.1.4'
N N 0.0061 0.0033 'International Tables Vol C Tables 4.2.6.8 and 6.1.1.4'
O O 0.0106 0.0060 'International Tables Vol C Tables 4.2.6.8 and 6.1.1.4'
Re Re -1.0185 7.2310 'International Tables Vol C Tables 4.2.6.8 and 6.1.1.4'

loop_
_geom_angle_atom_site_label_1
_geom_angle_atom_site_label_2
_geom_angle_atom_site_label_3
_geom_angle
C2 Re1 C3 92.09(14)
C2 Re1 C1 89.59(14)
C3 Re1 C1 91.02(13)
C2 Re1 C4 92.58(14)
C3 Re1 C4 87.84(13)
C1 Re1 C4 177.59(13)
C2 Re1 C5 97.74(13)
C3 Re1 C5 169.73(12)
C1 Re1 C5 92.00(12)
C4 Re1 C5 88.76(12)
C2 Re1 Br1 175.84(11)
C3 Re1 Br1 86.01(10)
C1 Re1 Br1 86.75(9)
C4 Re1 Br1 91.05(9)
C5 Re1 Br1 84.36(7)
C5 N1 C6 112.1(2)
C5 N1 H1 123.9
C6 N1 H1 123.9
C5 N2 C11 110.6(2)
C5 N2 C12 124.1(2)
C11 N2 C12 125.3(2)
O1 C1 Re1 178.7(3)
O3 C3 Re1 175.9(3)
O2 C2 Re1 176.8(3)
O4 C4 Re1 176.7(3)
N1 C5 N2 105.4(2)
N1 C5 Re1 120.7(2)
N2 C5 Re1 133.8(2)
N1 C6 C11 105.8(3)
N1 C6 C7 131.1(3)
C11 C6 C7 123.1(3)
C8 C7 C6 116.4(3)
C8 C7 H7 121.8
C6 C7 H7 121.8
C7 C8 C9 121.1(3)
C7 C8 H8 119.5
C9 C8 H8 119.5
C10 C9 C8 122.7(3)
C10 C9 H9 118.7
C8 C9 H9 118.7
C9 C10 C11 116.8(3)
C9 C10 H10 121.6
C11 C10 H10 121.6
C6 C11 C10 120.0(3)
C6 C11 N2 106.1(2)
C10 C11 N2 133.9(3)
N2 C12 C13 112.9(2)
N2 C12 H12A 109.0
C13 C12 H12A 109.0
N2 C12 H12B 109.0
C13 C12 H12B 109.0
H12A C12 H12B 107.8
C14 C13 C20 120.1(3)
C14 C13 C12 119.7(3)
C20 C13 C12 120.2(3)
C16 C14 C13 118.8(3)
C16 C14 C15 119.2(3)
C13 C14 C15 122.0(3)
C14 C15 H15A 109.5
C14 C15 H15B 109.5
H15A C15 H15B 109.5
C14 C15 H15C 109.5
H15A C15 H15C 109.5
H15B C15 H15C 109.5
C17 C16 C14 121.8(3)
C17 C16 H16 119.1
C14 C16 H16 119.1
C16 C17 C19 118.8(3)
C16 C17 C18 120.5(4)
C19 C17 C18 120.7(4)
C17 C18 H18A 109.5
C17 C18 H18B 109.5
H18A C18 H18B 109.5
C17 C18 H18C 109.5
H18A C18 H18C 109.5
H18B C18 H18C 109.5
C17 C19 C20 121.2(3)
C17 C19 H19 119.4
C20 C19 H19 119.4
C19 C20 C13 119.1(3)
C19 C20 C21 119.0(3)
C13 C20 C21 121.9(3)
C20 C21 H21A 109.5
C20 C21 H21B 109.5
H21A C21 H21B 109.5
C20 C21 H21C 109.5
H21A C21 H21C 109.5
H21B C21 H21C 109.5

loop_
_geom_bond_atom_site_label_1
_geom_bond_atom_site_label_2
_geom_bond_distance
Re1 C2 1.911(3)
Re1 C3 1.975(3)
Re1 C1 1.995(3)
Re1 C4 2.022(3)
Re1 C5 2.181(3)
Re1 Br1 2.6394(3)
O1 C1 1.130(4)
O3 C3 1.137(4)
O2 C2 1.144(4)
O4 C4 1.117(4)
N1 C5 1.350(4)
N1 C6 1.384(4)
N1 H1 0.8800
N2 C5 1.361(4)
N2 C11 1.403(4)
N2 C12 1.478(4)
C6 C11 1.393(4)
C6 C7 1.395(4)
C7 C8 1.378(5)
C7 H7 0.9500
C8 C9 1.398(5)
C8 H8 0.9500
C9 C10 1.381(5)
C9 H9 0.9500
C10 C11 1.401(4)
C10 H10 0.9500
C12 C13 1.511(4)
C12 H12A 0.9900
C12 H12B 0.9900
C13 C14 1.405(4)
C13 C20 1.404(4)
C14 C16 1.398(5)
C14 C15 1.500(5)
C15 H15A 0.9800
C15 H15B 0.9800
C15 H15C 0.9800
C16 C17 1.382(5)
C16 H16 0.9500
C17 C19 1.391(5)
C17 C18 1.518(5)
C18 H18A 0.9800
C18 H18B 0.9800
C18 H18C 0.9800
C19 C20 1.400(4)
C19 H19 0.9500
C20 C21 1.508(4)
C21 H21A 0.9800
C21 H21B 0.9800
C21 H21C 0.9800

loop_
_geom_torsion_atom_site_label_1
_geom_torsion_atom_site_label_2
_geom_torsion_atom_site_label_3
_geom_torsion_atom_site_label_4
_geom_torsion
C6 N1 C5 N2 -2.0(3)
C6 N1 C5 Re1 174.2(2)
C11 N2 C5 N1 2.1(3)
C12 N2 C5 N1 -178.6(2)
C11 N2 C5 Re1 -173.4(2)
C12 N2 C5 Re1 6.0(4)
C5 N1 C6 C11 1.2(3)
C5 N1 C6 C7 -177.6(3)
N1 C6 C7 C8 176.5(3)
C11 C6 C7 C8 -2.2(5)
C6 C7 C8 C9 0.9(5)
C7 C8 C9 C10 0.7(5)
C8 C9 C10 C11 -1.0(5)
N1 C6 C11 C10 -177.0(3)
C7 C6 C11 C10 2.0(5)
N1 C6 C11 N2 0.1(3)
C7 C6 C11 N2 179.1(3)
C9 C10 C11 C6 -0.3(4)
C9 C10 C11 N2 -176.5(3)
C5 N2 C11 C6 -1.4(3)
C12 N2 C11 C6 179.3(3)
C5 N2 C11 C10 175.1(3)
C12 N2 C11 C10 -4.2(5)
C5 N2 C12 C13 145.6(3)
C11 N2 C12 C13 -35.1(4)
N2 C12 C13 C14 -61.5(4)
N2 C12 C13 C20 117.0(3)
C20 C13 C14 C16 -3.3(4)
C12 C13 C14 C16 175.3(3)
C20 C13 C14 C15 176.8(3)
C12 C13 C14 C15 -4.6(4)
C13 C14 C16 C17 -0.4(5)
C15 C14 C16 C17 179.6(3)
C14 C16 C17 C19 3.4(5)
C14 C16 C17 C18 -175.7(3)
C16 C17 C19 C20 -2.8(5)
C18 C17 C19 C20 176.2(3)
C17 C19 C20 C13 -0.7(4)
C17 C19 C20 C21 -178.1(3)
C14 C13 C20 C19 3.8(4)
C12 C13 C20 C19 -174.8(3)
C14 C13 C20 C21 -178.9(3)
C12 C13 C20 C21 2.5(4)
